data_4115759
loop_
_publ_author_name
'Jun Harada'
'Keiichiro Ogawa'

_publ_section_title
;
 Invisible but Common Motion in Organic Crystals: A Pedal Motion in
 Stilbenes and Azobenzenes
;
_journal_name_full 'Journal of the American Chemical Society'
_journal_page_first 10884
_journal_page_last 10888
_journal_paper_doi 10.1021/ja011197d
_journal_volume 123
_journal_year 2001
_chemical_formula_sum 'C16 H18 N2'
_chemical_formula_weight 238.32
_chemical_melting_point 433
_chemical_name_systematic
;
(E)-3,3',4,4'-tetramethylazobenzene
;
_space_group_IT_number 2
_symmetry_cell_setting triclinic
_symmetry_space_group_name_Hall '-P 1'
_symmetry_space_group_name_H-M 'P -1'
_atom_sites_solution_hydrogens difmap
_atom_sites_solution_primary direct
_audit_creation_method SHELXL-97
_cell_angle_alpha 67.508(2)
_cell_angle_beta 74.153(2)
_cell_angle_gamma 79.857(2)
_cell_formula_units_Z 1
_cell_length_a 6.8127(7)
_cell_length_b 7.1529(7)
_cell_length_c 7.6903(8)
_cell_measurement_reflns_used 2107
_cell_measurement_temperature 300
_cell_measurement_theta_max 27.5
_cell_measurement_theta_min 2.9
_cell_volume 332.00(6)
_computing_cell_refinement 'SAINT (Bruker, 1998)'
_computing_data_collection 'SMART (Bruker, 1998)'
_computing_data_reduction SAINT
_computing_molecular_graphics 'SHELXTL (Sheldrick, 1997)'
_computing_publication_material SHELXTL
_computing_structure_refinement 'SHELXL-97 (Sheldrick, 1997)'
_computing_structure_solution 'SHELXS-97 (Sheldrick, 1990)'
_diffrn_ambient_temperature 300
_diffrn_detector_area_resol_mean 8.192
_diffrn_measured_fraction_theta_full 0.997
_diffrn_measured_fraction_theta_max 0.997
_diffrn_measurement_device_type 'Bruker SMART 1000 CCD diffractometer'
_diffrn_measurement_method \w_scan
_diffrn_radiation_monochromator graphite
_diffrn_radiation_source 'fine-focus sealed tube'
_diffrn_radiation_type MoK\a
_diffrn_radiation_wavelength 0.71073
_diffrn_reflns_av_R_equivalents 0.0089
_diffrn_reflns_av_sigmaI/netI 0.0108
_diffrn_reflns_limit_h_max 8
_diffrn_reflns_limit_h_min -8
_diffrn_reflns_limit_k_max 9
_diffrn_reflns_limit_k_min -9
_diffrn_reflns_limit_l_max 9
_diffrn_reflns_limit_l_min -9
_diffrn_reflns_number 4218
_diffrn_reflns_theta_full 27.53
_diffrn_reflns_theta_max 27.53
_diffrn_reflns_theta_min 2.94
_diffrn_standards_decay_% 0
_exptl_absorpt_coefficient_mu 0.071
_exptl_absorpt_correction_T_max 0.9944
_exptl_absorpt_correction_T_min 0.9589
_exptl_absorpt_correction_type multi-scan
_exptl_absorpt_process_details 'SADABS (Sheldrick, 1996)'
_exptl_crystal_colour red
_exptl_crystal_density_diffrn 1.192
_exptl_crystal_description plate
_exptl_crystal_F_000 128
_exptl_crystal_size_max 0.60
_exptl_crystal_size_mid 0.60
_exptl_crystal_size_min 0.08
_refine_diff_density_max 0.190
_refine_diff_density_min -0.202
_refine_diff_density_rms 0.050
_refine_ls_extinction_method none
_refine_ls_goodness_of_fit_ref 1.056
_refine_ls_hydrogen_treatment refall
_refine_ls_matrix_type full
_refine_ls_number_parameters 118
_refine_ls_number_reflns 1520
_refine_ls_number_restraints 0
_refine_ls_restrained_S_all 1.056
_refine_ls_R_factor_all 0.0591
_refine_ls_R_factor_gt 0.0484
_refine_ls_shift/su_max 0.000
_refine_ls_shift/su_mean 0.000
_refine_ls_structure_factor_coef Fsqd
_refine_ls_weighting_details 'calc w=1/[\s^2^(Fo^2^)+(0.0903P)^2^+0.0363P] where P=(Fo^2^+2Fc^2^)/3'
_refine_ls_weighting_scheme calc
_refine_ls_wR_factor_gt 0.1398
_refine_ls_wR_factor_ref 0.1494
_reflns_number_gt 1182
_reflns_number_total 1520
_reflns_threshold_expression >2sigma(I)
_cod_data_source_file ja011197d_7.cif
_cod_data_source_block 34mert2
_cod_database_code 4115759

loop_
_symmetry_equiv_pos_as_xyz
'x, y, z'
'-x, -y, -z'

loop_
_atom_site_label
_atom_site_type_symbol
_atom_site_fract_x
_atom_site_fract_y
_atom_site_fract_z
_atom_site_U_iso_or_equiv
_atom_site_adp_type
_atom_site_occupancy
_atom_site_symmetry_multiplicity
_atom_site_calc_flag
N1 N 1.41744(15) 0.52440(15) 0.54912(15) 0.0411(3) Uani 1 1 d
C1 C 1.26576(17) 0.38276(17) 0.61473(17) 0.0368(3) Uani 1 1 d
C2 C 1.08193(18) 0.43025(18) 0.72811(18) 0.0394(3) Uani 1 1 d
C3 C 0.92149(18) 0.30598(18) 0.80078(17) 0.0387(3) Uani 1 1 d
C4 C 0.94588(19) 0.12814(18) 0.75811(17) 0.0391(3) Uani 1 1 d
C5 C 1.1317(2) 0.08187(19) 0.64456(19) 0.0428(3) Uani 1 1 d
C6 C 1.29103(18) 0.20622(19) 0.57167(19) 0.0421(3) Uani 1 1 d
C7 C 0.7240(2) 0.3650(3) 0.9220(2) 0.0546(4) Uani 1 1 d
C8 C 0.7757(2) -0.0103(2) 0.8320(2) 0.0521(4) Uani 1 1 d
H2 H 1.071(2) 0.555(3) 0.756(2) 0.056(4) Uiso 1 1 d
H5 H 1.151(3) -0.040(3) 0.610(2) 0.064(5) Uiso 1 1 d
H6 H 1.422(2) 0.169(2) 0.492(2) 0.050(4) Uiso 1 1 d
H71 H 0.688(3) 0.264(3) 1.047(3) 0.090(6) Uiso 1 1 d
H72 H 0.605(3) 0.381(3) 0.869(3) 0.094(6) Uiso 1 1 d
H73 H 0.738(3) 0.484(4) 0.943(3) 0.096(7) Uiso 1 1 d
H81 H 0.820(4) -0.125(4) 0.782(4) 0.112(8) Uiso 1 1 d
H82 H 0.647(3) 0.061(3) 0.788(3) 0.078(5) Uiso 1 1 d
H83 H 0.730(3) -0.063(3) 0.978(3) 0.080(5) Uiso 1 1 d

loop_
_atom_site_aniso_label
_atom_site_aniso_U_11
_atom_site_aniso_U_22
_atom_site_aniso_U_33
_atom_site_aniso_U_23
_atom_site_aniso_U_13
_atom_site_aniso_U_12
N1 0.0349(6) 0.0391(6) 0.0472(6) -0.0136(5) -0.0056(4) -0.0069(4)
C1 0.0342(6) 0.0338(6) 0.0400(6) -0.0087(5) -0.0096(5) -0.0049(4)
C2 0.0371(7) 0.0365(6) 0.0439(7) -0.0144(5) -0.0078(5) -0.0031(5)
C3 0.0331(6) 0.0425(6) 0.0363(6) -0.0100(5) -0.0078(5) -0.0022(5)
C4 0.0357(6) 0.0395(6) 0.0390(6) -0.0076(5) -0.0100(5) -0.0073(4)
C5 0.0408(7) 0.0368(6) 0.0506(7) -0.0164(5) -0.0076(5) -0.0055(5)
C6 0.0339(6) 0.0409(6) 0.0489(7) -0.0171(5) -0.0035(5) -0.0031(5)
C7 0.0404(7) 0.0635(9) 0.0562(9) -0.0245(7) 0.0003(6) -0.0047(6)
C8 0.0424(7) 0.0542(8) 0.0563(9) -0.0135(7) -0.0058(6) -0.0179(6)

loop_
_atom_type_symbol
_atom_type_description
_atom_type_scat_dispersion_real
_atom_type_scat_dispersion_imag
_atom_type_scat_source
C C 0.0033 0.0016 'International Tables Vol C Tables 4.2.6.8 and 6.1.1.4'
H H 0.0000 0.0000 'International Tables Vol C Tables 4.2.6.8 and 6.1.1.4'
N N 0.0061 0.0033 'International Tables Vol C Tables 4.2.6.8 and 6.1.1.4'

loop_
_geom_angle_atom_site_label_1
_geom_angle_atom_site_label_2
_geom_angle_atom_site_label_3
_geom_angle
_geom_angle_site_symmetry_1
N1 N1 C1 114.29(12) 2_866
C2 C1 C6 119.55(11) .
C2 C1 N1 115.73(11) .
C6 C1 N1 124.72(11) .
C1 C2 C3 121.63(11) .
C1 C2 H2 117.1(9) .
C3 C2 H2 121.3(9) .
C2 C3 C4 119.12(11) .
C2 C3 C7 119.67(11) .
C4 C3 C7 121.21(11) .
C5 C4 C3 118.65(11) .
C5 C4 C8 120.29(11) .
C3 C4 C8 121.06(11) .
C6 C5 C4 122.15(11) .
C6 C5 H5 117.6(10) .
C4 C5 H5 120.2(10) .
C5 C6 C1 118.89(11) .
C5 C6 H6 120.4(9) .
C1 C6 H6 120.7(9) .
C3 C7 H71 112.9(13) .
C3 C7 H72 113.6(13) .
H71 C7 H72 102.9(16) .
C3 C7 H73 109.6(14) .
H71 C7 H73 105.8(18) .
H72 C7 H73 111.6(19) .
C4 C8 H81 109.2(14) .
C4 C8 H82 112.3(10) .
H81 C8 H82 107.5(17) .
C4 C8 H83 113.1(10) .
H81 C8 H83 110.9(18) .
H82 C8 H83 103.7(15) .

loop_
_geom_bond_atom_site_label_1
_geom_bond_atom_site_label_2
_geom_bond_distance
_geom_bond_site_symmetry_2
N1 N1 1.248(2) 2_866
N1 C1 1.4289(14) .
C1 C2 1.3873(17) .
C1 C6 1.3951(17) .
C2 C3 1.3877(17) .
C2 H2 0.982(17) .
C3 C4 1.4031(18) .
C3 C7 1.5078(17) .
C4 C5 1.3944(18) .
C4 C8 1.5035(17) .
C5 C6 1.3821(17) .
C5 H5 0.979(18) .
C6 H6 0.995(16) .
C7 H71 0.95(2) .
C7 H72 0.98(2) .
C7 H73 0.95(2) .
C8 H81 1.00(3) .
C8 H82 1.01(2) .
C8 H83 1.01(2) .

loop_
_geom_torsion_atom_site_label_1
_geom_torsion_atom_site_label_2
_geom_torsion_atom_site_label_3
_geom_torsion_atom_site_label_4
_geom_torsion
_geom_torsion_site_symmetry_1
N1 N1 C1 C2 178.58(12) 2_866
N1 N1 C1 C6 -1.8(2) 2_866
C6 C1 C2 C3 0.15(19) .
N1 C1 C2 C3 179.79(9) .
C1 C2 C3 C4 -0.12(19) .
C1 C2 C3 C7 -179.50(12) .
C2 C3 C4 C5 0.34(18) .
C7 C3 C4 C5 179.71(12) .
C2 C3 C4 C8 -179.43(11) .
C7 C3 C4 C8 -0.06(19) .
C3 C4 C5 C6 -0.6(2) .
C8 C4 C5 C6 179.16(11) .
C4 C5 C6 C1 0.6(2) .
C2 C1 C6 C5 -0.40(19) .
N1 C1 C6 C5 179.99(11) .
